data_1551170
loop_
_publ_author_name
'Tobisu, Mamoru'
'Morioka, Toshifumi'
'Nakatani, Syun'
'Sakamoto, Yuki'
'Kodama, Takuya'
'Ogoshi, Sensuke'
'Chatani, Naoto'

_publ_section_title
;
 Nickel-Catalyzed Decarbonylation of N-Acylated N-Heteroarenes
;
_journal_name_full 'Chemical Science'
_journal_paper_doi 10.1039/C9SC02035G
_journal_year 2019
_chemical_formula_moiety 'C41 H54 F3 N Ni P2'
_chemical_formula_sum 'C41 H54 F3 N Ni P2'
_chemical_formula_weight 738.52
_space_group_crystal_system monoclinic
_space_group_IT_number 14
_space_group_name_Hall '-P 2ybc'
_space_group_name_H-M_alt 'P 1 21/c 1'
_symmetry_space_group_name_Hall '-P 2ybc'
_symmetry_space_group_name_H-M 'P 1 21/c 1'
_atom_sites_solution_hydrogens geom
_atom_sites_solution_primary direct
_atom_sites_solution_secondary difmap
_audit_update_record
;
2019-03-07 deposited with the CCDC.    2019-05-28 downloaded from the CCDC.
;
_cell_angle_alpha 90.0000
_cell_angle_beta 103.787(4)
_cell_angle_gamma 90.0000
_cell_formula_units_Z 8
_cell_length_a 16.8932(6)
_cell_length_b 36.2820(11)
_cell_length_c 13.0079(5)
_cell_measurement_reflns_used 20774
_cell_measurement_temperature 123
_cell_measurement_theta_max 30.88
_cell_measurement_theta_min 2.13
_cell_volume 7743.1(5)
_computing_cell_refinement 'CrysAlisPro 1.171.39.31d (Rigaku OD, 2017)'
_computing_data_collection 'CrysAlisPro 1.171.39.31d (Rigaku OD, 2017)'
_computing_data_reduction 'CrysAlisPro 1.171.39.31d (Rigaku OD, 2017)'
_computing_molecular_graphics 'CrystalStructure 4.2.5'
_computing_publication_material 'CrystalStructure 4.2.5 (Rigaku, 2017)'
_computing_structure_refinement 'SHELXL97 (Sheldrick, 2008)'
_computing_structure_solution 'SIR92 (Altomare, et al., 1994)'
_diffrn_ambient_temperature 123
_diffrn_detector_area_resol_mean 5.811
_diffrn_measured_fraction_theta_full 0.9982
_diffrn_measured_fraction_theta_max 0.783
_diffrn_measurement_device_type 'Rigaku XtaLAB P200'
_diffrn_measurement_method \w
_diffrn_radiation_type 'Mo K\a'
_diffrn_radiation_wavelength 0.71075
_diffrn_reflns_av_R_equivalents 0.0408
_diffrn_reflns_Laue_measured_fraction_full 0.000
_diffrn_reflns_Laue_measured_fraction_max 0.000
_diffrn_reflns_limit_h_max 23
_diffrn_reflns_limit_h_min -20
_diffrn_reflns_limit_k_max 52
_diffrn_reflns_limit_k_min -50
_diffrn_reflns_limit_l_max 16
_diffrn_reflns_limit_l_min -17
_diffrn_reflns_number 73717
_diffrn_reflns_point_group_measured_fraction_full 0.000
_diffrn_reflns_point_group_measured_fraction_max 0.000
_diffrn_reflns_theta_full 31.140
_diffrn_reflns_theta_max 31.140
_diffrn_reflns_theta_min 1.871
_diffrn_standards_number 0
_exptl_absorpt_coefficient_mu 0.627
_exptl_absorpt_correction_T_max 1.000
_exptl_absorpt_correction_T_min 0.490
_exptl_absorpt_correction_type multi-scan
_exptl_absorpt_process_details
;
CrysAlisPro 1.171.39.31d (Rigaku Oxford Diffraction, 2017)
Empirical absorption correction using spherical harmonics,
 implemented in SCALE3 ABSPACK scaling algorithm.
;
_exptl_crystal_colour orange
_exptl_crystal_density_diffrn 1.267
_exptl_crystal_density_method 'not measured'
_exptl_crystal_description nONE
_exptl_crystal_F_000 3136.00
_exptl_crystal_size_max 0.411
_exptl_crystal_size_mid 0.301
_exptl_crystal_size_min 0.182
_refine_diff_density_max 1.10
_refine_diff_density_min -1.04
_refine_ls_extinction_method none
_refine_ls_goodness_of_fit_ref 1.050
_refine_ls_hydrogen_treatment constr
_refine_ls_number_parameters 899
_refine_ls_number_reflns 19566
_refine_ls_number_restraints 4
_refine_ls_R_factor_all 0.1149
_refine_ls_R_factor_gt 0.0825
_refine_ls_shift/su_max 0.000
_refine_ls_structure_factor_coef Fsqd
_refine_ls_weighting_details 'w = 1/[\s^2^(Fo^2^)+(0.0881P)^2^+16.0760P] where P=(Fo^2^+2Fc^2^)/3'
_refine_ls_weighting_scheme calc
_refine_ls_wR_factor_gt 0.2121
_refine_ls_wR_factor_ref 0.2308
_reflns_number_gt 13491
_reflns_number_total 19566
_reflns_threshold_expression F^2^>2.0\s(F^2^)
_cod_data_source_file c9sc02035g2.cif
_cod_data_source_block xcalibur
_cod_depositor_comments
;

2022-11-30
Z value and formula fixed to values more according to usual
chemical conventions.                 miguel
;
_cod_original_formula_sum 'C82 H108 F6 N2 Ni2 P4'
_cod_original_formula_weight 1477.05
_cod_original_formula_moiety 'C82 H108 F6 N2 Ni2 P4'
_cod_original_formula_units_Z 4
_cod_database_code 1551170

loop_
_space_group_symop_id
_space_group_symop_operation_xyz
1 +X,+Y,+Z
2 -X,1/2+Y,1/2-Z
3 -X,-Y,-Z
4 +X,-1/2-Y,-1/2+Z

loop_
_atom_site_label
_atom_site_type_symbol
_atom_site_fract_x
_atom_site_fract_y
_atom_site_fract_z
_atom_site_U_iso_or_equiv
_atom_site_adp_type
_atom_site_occupancy
_atom_site_symmetry_multiplicity
_atom_site_calc_flag
_atom_site_refinement_flags
_atom_site_disorder_assembly
_atom_site_disorder_group
Ni1 Ni 0.31654(3) 0.128924(13) 0.19853(4) 0.04305(14) Uani 1 1 d . . .
Ni2 Ni -0.18682(3) 0.124831(16) 0.17280(5) 0.05335(17) Uani 1 1 d . . .
P1 P 0.42702(6) 0.10072(3) 0.27871(8) 0.0406(2) Uani 1 1 d . A .
P2 P 0.38869(6) 0.15441(3) 0.09331(8) 0.0422(2) Uani 1 1 d . A .
P3 P -0.07526(7) 0.15415(4) 0.23944(9) 0.0553(3) Uani 1 1 d . . .
P4 P -0.11697(7) 0.09276(3) 0.07711(11) 0.0578(3) Uani 1 1 d . . .
F1 F 0.0630(3) 0.03559(15) 0.4609(4) 0.1383(19) Uani 1 1 d . . .
F2 F 0.1586(4) -0.00210(15) 0.4572(5) 0.168(3) Uani 1 1 d . . .
F3 F 0.1722(4) 0.03812(17) 0.5794(4) 0.155(2) Uani 1 1 d . . .
F4 F -0.3119(3) 0.27397(11) 0.3972(5) 0.138(2) Uani 1 1 d . . .
F5 F -0.4187(3) 0.26780(14) 0.2872(4) 0.147(2) Uani 1 1 d . . .
F6 F -0.4022(5) 0.24174(12) 0.4296(6) 0.196(3) Uani 1 1 d . . .
N2 N -0.2846(3) 0.09642(15) 0.1212(5) 0.0941(19) Uani 1 1 d . . .
C1 C 0.2582(3) 0.10507(13) 0.2897(4) 0.0561(11) Uani 1 1 d . A .
C2 C 0.2027(3) 0.07424(14) 0.2430(4) 0.0642(14) Uani 1 1 d . . .
H2 H 0.1929 0.0699 0.1691 0.077 Uiso 1 1 calc R A .
C3 C 0.1659(3) 0.05227(16) 0.3016(5) 0.0734(16) Uani 1 1 d . A .
H3 H 0.1321 0.0326 0.2687 0.088 Uiso 1 1 calc R . .
C4 C 0.1776(4) 0.05845(19) 0.4118(5) 0.0783(16) Uani 1 1 d . . .
C5 C 0.2255(4) 0.0902(2) 0.4544(5) 0.086(2) Uani 1 1 d . A .
H5 H 0.2311 0.0961 0.5270 0.103 Uiso 1 1 calc R . .
C6 C 0.2635(3) 0.11237(17) 0.3952(5) 0.0742(16) Uani 1 1 d . . .
H6 H 0.2940 0.1331 0.4274 0.089 Uiso 1 1 calc R A .
C7 C 0.1442(5) 0.0329(2) 0.4760(7) 0.106(3) Uani 1 1 d . A .
C8 C 0.4285(3) 0.05010(11) 0.2944(3) 0.0493(9) Uani 1 1 d . . .
C9 C 0.3811(3) 0.03236(12) 0.1907(4) 0.0568(11) Uani 1 1 d . A .
H9A H 0.3244 0.0417 0.1733 0.068 Uiso 1 1 calc R . .
H9B H 0.4066 0.0396 0.1325 0.068 Uiso 1 1 calc R . .
C10 C 0.3965(3) 0.03649(12) 0.3889(4) 0.0566(11) Uani 1 1 d . A .
H10A H 0.4314 0.0463 0.4554 0.068 Uiso 1 1 calc R . .
H10B H 0.3405 0.0458 0.3824 0.068 Uiso 1 1 calc R . .
C11 C 0.3962(3) -0.00570(13) 0.3933(5) 0.0718(15) Uani 1 1 d . . .
H11A H 0.4530 -0.0149 0.4071 0.086 Uiso 1 1 calc R A .
H11B H 0.3727 -0.0138 0.4523 0.086 Uiso 1 1 calc R . .
C12 C 0.3475(4) -0.02175(14) 0.2912(5) 0.0816(18) Uani 1 1 d . A .
H12A H 0.2899 -0.0139 0.2800 0.098 Uiso 1 1 calc R . .
H12B H 0.3492 -0.0490 0.2958 0.098 Uiso 1 1 calc R . .
C13 C 0.3801(3) -0.00948(13) 0.1987(5) 0.0750(16) Uani 1 1 d . . .
H13A H 0.3457 -0.0198 0.1326 0.090 Uiso 1 1 calc R A .
H13B H 0.4361 -0.0191 0.2070 0.090 Uiso 1 1 calc R . .
C14 C 0.5558(3) 0.10310(12) 0.4655(4) 0.0516(10) Uani 1 1 d . A .
H14A H 0.5558 0.0758 0.4618 0.062 Uiso 1 1 calc R . .
H14B H 0.5957 0.1126 0.4271 0.062 Uiso 1 1 calc R . .
C15 C 0.4698(3) 0.11799(11) 0.4134(3) 0.0447(9) Uani 1 1 d . . .
C16 C 0.4729(3) 0.16039(11) 0.4177(3) 0.0469(9) Uani 1 1 d . A .
H16A H 0.5117 0.1695 0.3773 0.056 Uiso 1 1 calc R . .
H16B H 0.4183 0.1705 0.3844 0.056 Uiso 1 1 calc R . .
C17 C 0.4993(3) 0.17388(12) 0.5321(3) 0.0568(11) Uani 1 1 d . . .
H17A H 0.5041 0.2011 0.5326 0.068 Uiso 1 1 calc R A .
H17B H 0.4571 0.1672 0.5702 0.068 Uiso 1 1 calc R . .
C18 C 0.5798(3) 0.15736(13) 0.5890(4) 0.0596(11) Uani 1 1 d . A .
H18A H 0.5916 0.1645 0.6646 0.072 Uiso 1 1 calc R . .
H18B H 0.6236 0.1675 0.5586 0.072 Uiso 1 1 calc R . .
C19 C 0.5799(3) 0.11544(13) 0.5805(4) 0.0623(12) Uani 1 1 d . . .
H19A H 0.6349 0.1059 0.6138 0.075 Uiso 1 1 calc R A .
H19B H 0.5412 0.1050 0.6191 0.075 Uiso 1 1 calc R . .
C20 C 0.3659(3) 0.13674(12) -0.0439(3) 0.0545(10) Uani 1 1 d . . .
C21 C 0.3606(3) 0.09453(12) -0.0486(4) 0.0551(10) Uani 1 1 d . A .
H21A H 0.4151 0.0839 -0.0186 0.066 Uiso 1 1 calc R . .
H21B H 0.3232 0.0858 -0.0057 0.066 Uiso 1 1 calc R . .
C22 C 0.3296(4) 0.08160(15) -0.1632(4) 0.0701(14) Uani 1 1 d . . .
H22A H 0.3276 0.0543 -0.1654 0.084 Uiso 1 1 calc R A .
H22B H 0.2736 0.0910 -0.1918 0.084 Uiso 1 1 calc R . .
C23 C 0.3854(5) 0.09551(18) -0.2312(4) 0.0872(18) Uani 1 1 d . A .
H23A H 0.4394 0.0835 -0.2079 0.105 Uiso 1 1 calc R . .
H23B H 0.3622 0.0885 -0.3059 0.105 Uiso 1 1 calc R . .
C24 C 0.3960(5) 0.13721(18) -0.2236(4) 0.095(2) Uani 1 1 d . . .
H24A H 0.3434 0.1492 -0.2561 0.114 Uiso 1 1 calc R A .
H24B H 0.4361 0.1449 -0.2640 0.114 Uiso 1 1 calc R . .
C25 C 0.4251(4) 0.15009(16) -0.1091(4) 0.0718(14) Uani 1 1 d . A .
H25A H 0.4282 0.1773 -0.1069 0.086 Uiso 1 1 calc R . .
H25B H 0.4803 0.1402 -0.0784 0.086 Uiso 1 1 calc R . .
C26 C 0.5063(2) 0.10771(12) 0.2058(3) 0.0481(9) Uani 1 1 d . . .
H26A H 0.5606 0.1062 0.2555 0.058 Uiso 1 1 calc R A .
H26B H 0.5028 0.0879 0.1525 0.058 Uiso 1 1 calc R . .
C27 C 0.4970(2) 0.14510(12) 0.1504(3) 0.0474(9) Uani 1 1 d . A .
H27A H 0.5271 0.1451 0.0938 0.057 Uiso 1 1 calc R . .
H27B H 0.5202 0.1647 0.2019 0.057 Uiso 1 1 calc R . .
C28 C 0.3868(2) 0.20515(11) 0.0772(3) 0.0464(9) Uani 1 1 d . . .
C29 C 0.3113(3) 0.21900(12) -0.0046(4) 0.0615(12) Uani 1 1 d . A .
H29A H 0.3120 0.2091 -0.0752 0.074 Uiso 1 1 calc R . .
H29B H 0.2615 0.2098 0.0145 0.074 Uiso 1 1 calc R . .
C30 C 0.3906(3) 0.22333(11) 0.1856(3) 0.0479(9) Uani 1 1 d . A .
H30A H 0.3453 0.2138 0.2142 0.057 Uiso 1 1 calc R . .
H30B H 0.4424 0.2163 0.2354 0.057 Uiso 1 1 calc R . .
C31 C 0.3850(3) 0.26528(12) 0.1794(4) 0.0577(11) Uani 1 1 d . . .
H31A H 0.3825 0.2752 0.2494 0.069 Uiso 1 1 calc R A .
H31B H 0.4345 0.2752 0.1613 0.069 Uiso 1 1 calc R . .
C32 C 0.3109(3) 0.27769(13) 0.0976(5) 0.0716(15) Uani 1 1 d . A .
H32A H 0.3112 0.3049 0.0920 0.086 Uiso 1 1 calc R . .
H32B H 0.2612 0.2704 0.1201 0.086 Uiso 1 1 calc R . .
C33 C 0.3091(3) 0.26096(13) -0.0094(4) 0.0708(15) Uani 1 1 d . . .
H33A H 0.3564 0.2700 -0.0346 0.085 Uiso 1 1 calc R A .
H33B H 0.2589 0.2690 -0.0608 0.085 Uiso 1 1 calc R . .
C42 C -0.2476(3) 0.15889(13) 0.2387(4) 0.0578(12) Uani 1 1 d . . .
C43 C -0.2473(3) 0.16228(13) 0.3447(4) 0.0605(12) Uani 1 1 d . . .
H43 H -0.2182 0.1447 0.3937 0.073 Uiso 1 1 calc R . .
C44 C -0.2885(3) 0.19064(14) 0.3815(4) 0.0634(13) Uani 1 1 d . . .
H44 H -0.2871 0.1920 0.4548 0.076 Uiso 1 1 calc R . .
C45 C -0.3306(3) 0.21651(13) 0.3150(4) 0.0582(11) Uani 1 1 d . . .
C46 C -0.3369(3) 0.21333(14) 0.2065(4) 0.0625(12) Uani 1 1 d . . .
H46 H -0.3677 0.2307 0.1586 0.075 Uiso 1 1 calc R . .
C47 C -0.2977(3) 0.18452(14) 0.1696(4) 0.0622(12) Uani 1 1 d . . .
H47 H -0.3045 0.1817 0.0954 0.075 Uiso 1 1 calc R . .
C48 C -0.3655(3) 0.24917(15) 0.3567(5) 0.0685(13) Uani 1 1 d . . .
C49 C -0.0690(3) 0.20330(14) 0.2086(4) 0.0640(13) Uani 1 1 d . . .
C50 C -0.1122(4) 0.21021(17) 0.0919(4) 0.0798(18) Uani 1 1 d . . .
H50A H -0.0850 0.1955 0.0462 0.096 Uiso 1 1 calc R . .
H50B H -0.1693 0.2016 0.0795 0.096 Uiso 1 1 calc R . .
C51 C -0.1118(6) 0.25016(19) 0.0604(5) 0.107(3) Uani 1 1 d . . .
H51A H -0.1440 0.2531 -0.0134 0.128 Uiso 1 1 calc R . .
H51B H -0.0552 0.2580 0.0634 0.128 Uiso 1 1 calc R . .
C52 C -0.1481(6) 0.27467(18) 0.1339(5) 0.110(3) Uani 1 1 d . . .
H52A H -0.1448 0.3008 0.1138 0.132 Uiso 1 1 calc R . .
H52B H -0.2062 0.2684 0.1261 0.132 Uiso 1 1 calc R . .
C53 C -0.1020(5) 0.26924(17) 0.2479(5) 0.093(2) Uani 1 1 d . . .
H53A H -0.1266 0.2848 0.2946 0.111 Uiso 1 1 calc R . .
H53B H -0.0447 0.2771 0.2565 0.111 Uiso 1 1 calc R . .
C54 C -0.1044(3) 0.22890(14) 0.2804(4) 0.0652(13) Uani 1 1 d . . .
H54A H -0.1616 0.2217 0.2769 0.078 Uiso 1 1 calc R . .
H54B H -0.0729 0.2259 0.3545 0.078 Uiso 1 1 calc R . .
C55 C -0.0406(3) 0.15152(18) 0.3837(4) 0.0709(14) Uani 1 1 d . . .
C56 C 0.0450(4) 0.1672(3) 0.4303(5) 0.107(3) Uani 1 1 d . . .
H56A H 0.0855 0.1530 0.4024 0.128 Uiso 1 1 calc R . .
H56B H 0.0471 0.1932 0.4079 0.128 Uiso 1 1 calc R . .
C57 C 0.0668(5) 0.1651(4) 0.5505(6) 0.162(5) Uani 1 1 d . . .
H57A H 0.1236 0.1735 0.5778 0.194 Uiso 1 1 calc R . .
H57B H 0.0307 0.1819 0.5786 0.194 Uiso 1 1 calc R . .
C58 C 0.0581(10) 0.1264(5) 0.5896(7) 0.211(9) Uani 1 1 d . . .
H58A H 0.0990 0.1101 0.5694 0.253 Uiso 1 1 calc R . .
H58B H 0.0687 0.1265 0.6678 0.253 Uiso 1 1 calc R . .
C59 C -0.0246(8) 0.1117(3) 0.5443(7) 0.157(5) Uani 1 1 d . . .
H59A H -0.0649 0.1267 0.5701 0.188 Uiso 1 1 calc R . .
H59B H -0.0279 0.0861 0.5694 0.188 Uiso 1 1 calc R . .
C60 C -0.0463(5) 0.1120(2) 0.4229(5) 0.096(2) Uani 1 1 d . . .
H60A H -0.0083 0.0959 0.3963 0.115 Uiso 1 1 calc R . .
H60B H -0.1023 0.1025 0.3957 0.115 Uiso 1 1 calc R . .
C61 C -0.1594(3) 0.09677(14) -0.0649(4) 0.0640(13) Uani 1 1 d . . .
C62 C -0.1808(3) 0.13682(14) -0.0989(4) 0.0664(13) Uani 1 1 d . . .
H62A H -0.2159 0.1473 -0.0553 0.080 Uiso 1 1 calc R . .
H62B H -0.1302 0.1516 -0.0865 0.080 Uiso 1 1 calc R . .
C63 C -0.2245(4) 0.13900(19) -0.2143(5) 0.0808(17) Uani 1 1 d . . .
H63A H -0.2368 0.1651 -0.2343 0.097 Uiso 1 1 calc R . .
H63B H -0.2768 0.1255 -0.2259 0.097 Uiso 1 1 calc R . .
C64 C -0.1725(4) 0.12251(18) -0.2839(5) 0.0827(17) Uani 1 1 d . . .
H64A H -0.2039 0.1227 -0.3587 0.099 Uiso 1 1 calc R . .
H64B H -0.1232 0.1378 -0.2785 0.099 Uiso 1 1 calc R . .
C65 C -0.1471(4) 0.08314(17) -0.2513(5) 0.0814(18) Uani 1 1 d . . .
H65A H -0.1960 0.0672 -0.2659 0.098 Uiso 1 1 calc R . .
H65B H -0.1101 0.0740 -0.2942 0.098 Uiso 1 1 calc R . .
C66 C -0.1045(3) 0.08054(15) -0.1344(5) 0.0746(16) Uani 1 1 d . . .
H66A H -0.0524 0.0943 -0.1210 0.089 Uiso 1 1 calc R . .
H66B H -0.0920 0.0544 -0.1151 0.089 Uiso 1 1 calc R . .
C67 C -0.0995(3) 0.04268(14) 0.0971(5) 0.0682(13) Uani 1 1 d . . .
C68 C -0.1742(3) 0.01957(14) 0.0443(5) 0.0751(16) Uani 1 1 d . . .
H68A H -0.1882 0.0241 -0.0330 0.090 Uiso 1 1 calc R . .
H68B H -0.2215 0.0269 0.0723 0.090 Uiso 1 1 calc R . .
C69 C -0.1561(5) -0.02167(16) 0.0661(6) 0.097(2) Uani 1 1 d . . .
H69A H -0.2055 -0.0362 0.0344 0.116 Uiso 1 1 calc R . .
H69B H -0.1124 -0.0294 0.0318 0.116 Uiso 1 1 calc R . .
C70 C -0.1301(6) -0.02995(19) 0.1827(7) 0.115(3) Uani 1 1 d . . .
H70A H -0.1756 -0.0244 0.2163 0.138 Uiso 1 1 calc R . .
H70B H -0.1169 -0.0565 0.1931 0.138 Uiso 1 1 calc R . .
C71 C -0.0569(5) -0.00743(18) 0.2346(7) 0.108(2) Uani 1 1 d . . .
H71A H -0.0100 -0.0148 0.2060 0.130 Uiso 1 1 calc R . .
H71B H -0.0427 -0.0124 0.3117 0.130 Uiso 1 1 calc R . .
C72 C -0.0732(4) 0.03375(15) 0.2156(5) 0.0817(17) Uani 1 1 d . . .
H72A H -0.0232 0.0478 0.2479 0.098 Uiso 1 1 calc R . .
H72B H -0.1166 0.0416 0.2504 0.098 Uiso 1 1 calc R . .
C73 C -0.0136(3) 0.11230(15) 0.0981(5) 0.0698(15) Uani 1 1 d . . .
H73A H 0.0256 0.0921 0.0964 0.084 Uiso 1 1 calc R . .
H73B H -0.0120 0.1294 0.0394 0.084 Uiso 1 1 calc R . .
C74 C 0.0108(3) 0.13143(18) 0.1958(5) 0.0775(17) Uani 1 1 d . . .
H74A H 0.0513 0.1505 0.1892 0.093 Uiso 1 1 calc R . .
H74B H 0.0380 0.1138 0.2513 0.093 Uiso 1 1 calc R . .
C75 C -0.3367(3) 0.0952(2) 0.0234(7) 0.115(3) Uani 1 1 d . . .
H75 H -0.3342 0.1117 -0.0325 0.138 Uiso 1 1 calc R . .
C76 C -0.3922(4) 0.0679(3) 0.0148(10) 0.148(5) Uani 1 1 d . . .
H76 H -0.4346 0.0623 -0.0455 0.178 Uiso 1 1 calc R . .
C77 C -0.3743(5) 0.0486(2) 0.1160(10) 0.131(4) Uani 1 1 d D . .
C78 C -0.3095(4) 0.06915(18) 0.1741(10) 0.116(4) Uani 1 1 d . . .
C79 C -0.2769(5) 0.05900(19) 0.2798(10) 0.119(3) Uani 1 1 d D . .
H79 H -0.2321 0.0715 0.3239 0.143 Uiso 1 1 calc R . .
C80 C -0.3144(6) 0.0297(2) 0.3148(14) 0.224(9) Uani 1 1 d D . .
H80 H -0.2959 0.0229 0.3871 0.269 Uiso 1 1 calc R . .
C81 C -0.3767(10) 0.0094(4) 0.2536(16) 0.322(18) Uani 1 1 d D . .
H81 H -0.3961 -0.0120 0.2817 0.386 Uiso 1 1 calc R . .
C82 C -0.4104(8) 0.0202(3) 0.1520(16) 0.298(15) Uani 1 1 d D . .
H82 H -0.4568 0.0083 0.1094 0.357 Uiso 1 1 calc R . .
N1A N 0.2191(3) 0.15861(16) 0.1545(4) 0.0368(13) Uani 0.577(5) 1 d P A 1
C34A C 0.19577(12) 0.19153(6) 0.20270(17) 0.0326(15) Uani 0.577(5) 1 d P A 1
H34A H 0.2210 0.1998 0.2720 0.039 Uiso 0.577(5) 1 calc PR A 1
C35A C 0.13464(12) 0.20849(6) 0.13743(17) 0.0415(15) Uani 0.577(5) 1 d PR A 1
H35A H 0.1099 0.2309 0.1512 0.050 Uiso 0.577(5) 1 calc PR A 1
C36A C 0.11284(12) 0.18758(6) 0.04432(17) 0.034(2) Uani 0.577(5) 1 d PR A 1
C37A C 0.16746(12) 0.15660(6) 0.05582(17) 0.0344(14) Uani 0.577(5) 1 d PR A 1
C38A C 0.15876(12) 0.13134(6) -0.01683(17) 0.0400(18) Uani 0.577(5) 1 d PR A 1
H38A H 0.1907 0.1096 -0.0019 0.048 Uiso 0.577(5) 1 calc PR A 1
C39A C 0.10441(12) 0.13475(6) -0.11619(17) 0.0456(16) Uani 0.577(5) 1 d PR A 1
H39A H 0.1019 0.1168 -0.1699 0.055 Uiso 0.577(5) 1 calc PR A 1
C40A C 0.05393(12) 0.16592(6) -0.13270(17) 0.0500(17) Uani 0.577(5) 1 d PR A 1
H40A H 0.0163 0.1688 -0.1993 0.060 Uiso 0.577(5) 1 calc PR A 1
C41A C 0.05658(12) 0.19228(6) -0.05717(17) 0.0438(16) Uani 0.577(5) 1 d PR A 1
H41A H 0.0221 0.2133 -0.0712 0.053 Uiso 0.577(5) 1 calc PR A 1
N1B N 0.21635(12) 0.14846(6) 0.10188(17) 0.0389(18) Uani 0.423(5) 1 d PR A 2
C34B C 0.18323(12) 0.13609(6) -0.00997(17) 0.061(4) Uani 0.423(5) 1 d PR A 2
H34B H 0.1990 0.1161 -0.0477 0.074 Uiso 0.423(5) 1 calc PR A 2
C35B C 0.11583(12) 0.16542(6) -0.04617(17) 0.060(3) Uani 0.423(5) 1 d PR A 2
H35B H 0.0769 0.1652 -0.1123 0.072 Uiso 0.423(5) 1 calc PR A 2
C36B C 0.12003(12) 0.19251(6) 0.03225(17) 0.040(3) Uani 0.423(5) 1 d PR A 2
C37B C 0.18012(12) 0.18033(6) 0.12642(17) 0.037(2) Uani 0.423(5) 1 d PR A 2
C38B C 0.20062(12) 0.19599(6) 0.22910(17) 0.106(7) Uani 0.423(5) 1 d PR A 2
H38B H 0.2372 0.1861 0.2898 0.127 Uiso 0.423(5) 1 calc PR A 2
C39B C 0.15185(12) 0.23250(6) 0.22354(17) 0.056(3) Uani 0.423(5) 1 d PR A 2
H39B H 0.1620 0.2476 0.2849 0.067 Uiso 0.423(5) 1 calc PR A 2
C40B C 0.09452(12) 0.24446(6) 0.13525(17) 0.063(3) Uani 0.423(5) 1 d PR A 2
H40B H 0.0660 0.2667 0.1402 0.076 Uiso 0.423(5) 1 calc PR A 2
C41B C 0.07704(12) 0.22580(6) 0.04130(17) 0.064(3) Uani 0.423(5) 1 d PR A 2
H41B H 0.0368 0.2348 -0.0172 0.077 Uiso 0.423(5) 1 calc PR A 2

loop_
_atom_site_aniso_label
_atom_site_aniso_U_11
_atom_site_aniso_U_22
_atom_site_aniso_U_33
_atom_site_aniso_U_23
_atom_site_aniso_U_13
_atom_site_aniso_U_12
Ni1 0.0366(3) 0.0373(3) 0.0563(3) 0.0145(2) 0.0130(2) 0.00697(19)
Ni2 0.0419(3) 0.0525(3) 0.0709(4) -0.0177(3) 0.0238(3) -0.0105(2)
P1 0.0428(5) 0.0364(5) 0.0441(5) 0.0059(4) 0.0134(4) 0.0115(4)
P2 0.0400(5) 0.0408(5) 0.0457(5) 0.0102(4) 0.0102(4) 0.0003(4)
P3 0.0487(6) 0.0730(8) 0.0509(6) -0.0176(5) 0.0254(5) -0.0204(5)
P4 0.0382(6) 0.0523(6) 0.0865(9) -0.0200(6) 0.0218(6) -0.0037(5)
F1 0.106(3) 0.165(4) 0.167(4) 0.082(4) 0.078(3) 0.019(3)
F2 0.233(6) 0.108(4) 0.216(6) 0.071(4) 0.155(5) 0.037(4)
F3 0.161(5) 0.211(6) 0.096(3) 0.077(4) 0.037(3) -0.005(4)
F4 0.092(3) 0.085(3) 0.226(5) -0.085(3) 0.014(3) -0.006(2)
F5 0.141(4) 0.145(4) 0.132(4) -0.048(3) -0.012(3) 0.078(3)
F6 0.343(9) 0.075(3) 0.265(7) -0.008(3) 0.256(7) 0.018(4)
N2 0.051(2) 0.087(3) 0.156(5) -0.066(3) 0.046(3) -0.018(2)
C1 0.046(2) 0.063(3) 0.065(3) 0.026(2) 0.024(2) 0.024(2)
C2 0.043(2) 0.072(3) 0.082(3) 0.038(3) 0.024(2) 0.021(2)
C3 0.049(3) 0.079(4) 0.095(4) 0.037(3) 0.024(3) 0.017(2)
C4 0.067(3) 0.098(4) 0.072(4) 0.017(3) 0.019(3) 0.031(3)
C5 0.072(4) 0.122(5) 0.078(4) 0.043(4) 0.046(3) 0.048(4)
C6 0.059(3) 0.092(4) 0.079(4) 0.024(3) 0.031(3) 0.035(3)
C7 0.100(5) 0.113(6) 0.121(6) 0.049(5) 0.059(5) 0.031(4)
C8 0.052(2) 0.037(2) 0.058(3) 0.0058(17) 0.0115(19) 0.0100(17)
C9 0.055(3) 0.047(2) 0.065(3) 0.000(2) 0.006(2) 0.0103(19)
C10 0.055(3) 0.049(2) 0.065(3) 0.018(2) 0.013(2) 0.0118(19)
C11 0.063(3) 0.050(3) 0.098(4) 0.027(3) 0.010(3) 0.004(2)
C12 0.065(3) 0.046(3) 0.121(5) 0.014(3) -0.005(3) -0.001(2)
C13 0.062(3) 0.045(3) 0.105(4) -0.013(3) -0.006(3) 0.008(2)
C14 0.050(2) 0.044(2) 0.058(3) 0.0023(18) 0.0073(19) 0.0119(18)
C15 0.050(2) 0.0395(19) 0.044(2) 0.0063(15) 0.0104(17) 0.0152(16)
C16 0.060(2) 0.042(2) 0.042(2) 0.0062(16) 0.0184(18) 0.0165(18)
C17 0.078(3) 0.048(2) 0.047(2) 0.0004(18) 0.018(2) 0.012(2)
C18 0.073(3) 0.061(3) 0.044(2) -0.0014(19) 0.012(2) 0.003(2)
C19 0.065(3) 0.056(3) 0.060(3) 0.010(2) 0.002(2) 0.011(2)
C20 0.065(3) 0.052(2) 0.046(2) 0.0066(18) 0.014(2) -0.005(2)
C21 0.064(3) 0.051(2) 0.052(2) 0.0033(19) 0.018(2) 0.006(2)
C22 0.081(4) 0.062(3) 0.063(3) -0.006(2) 0.007(3) 0.008(3)
C23 0.122(5) 0.093(4) 0.046(3) -0.003(3) 0.018(3) 0.008(4)
C24 0.146(6) 0.089(4) 0.051(3) 0.011(3) 0.030(4) -0.015(4)
C25 0.090(4) 0.079(3) 0.051(3) 0.010(2) 0.025(3) -0.009(3)
C26 0.040(2) 0.056(2) 0.051(2) 0.0024(18) 0.0166(18) 0.0144(17)
C27 0.039(2) 0.056(2) 0.050(2) 0.0054(18) 0.0169(17) 0.0031(17)
C28 0.045(2) 0.042(2) 0.050(2) 0.0125(16) 0.0074(18) -0.0037(16)
C29 0.056(3) 0.047(2) 0.072(3) 0.022(2) -0.003(2) -0.009(2)
C30 0.048(2) 0.041(2) 0.056(2) 0.0119(17) 0.0152(19) 0.0012(17)
C31 0.065(3) 0.044(2) 0.063(3) 0.0120(19) 0.015(2) 0.000(2)
C32 0.068(3) 0.043(2) 0.099(4) 0.020(2) 0.011(3) 0.004(2)
C33 0.064(3) 0.052(3) 0.082(4) 0.030(2) -0.012(3) -0.011(2)
C42 0.051(2) 0.057(3) 0.073(3) -0.022(2) 0.029(2) -0.018(2)
C43 0.061(3) 0.056(3) 0.077(3) -0.001(2) 0.039(2) -0.005(2)
C44 0.069(3) 0.063(3) 0.072(3) -0.001(2) 0.044(3) -0.004(2)
C45 0.056(3) 0.054(3) 0.069(3) -0.014(2) 0.022(2) -0.010(2)
C46 0.057(3) 0.062(3) 0.069(3) -0.015(2) 0.015(2) -0.011(2)
C47 0.055(3) 0.071(3) 0.062(3) -0.021(2) 0.016(2) -0.012(2)
C48 0.064(3) 0.065(3) 0.080(4) -0.015(3) 0.024(3) -0.002(2)
C49 0.080(3) 0.069(3) 0.046(2) -0.012(2) 0.021(2) -0.033(3)
C50 0.105(4) 0.090(4) 0.050(3) -0.016(3) 0.030(3) -0.045(3)
C51 0.169(8) 0.097(5) 0.058(3) -0.004(3) 0.035(4) -0.054(5)
C52 0.189(8) 0.074(4) 0.064(4) 0.007(3) 0.022(4) -0.033(5)
C53 0.128(6) 0.077(4) 0.074(4) -0.014(3) 0.025(4) -0.041(4)
C54 0.078(3) 0.068(3) 0.050(3) -0.014(2) 0.016(2) -0.029(3)
C55 0.059(3) 0.104(4) 0.051(3) -0.015(3) 0.018(2) 0.010(3)
C56 0.067(4) 0.168(7) 0.077(4) -0.048(4) 0.001(3) 0.021(4)
C57 0.100(6) 0.296(15) 0.072(5) -0.080(7) -0.015(4) 0.071(8)
C58 0.251(16) 0.312(19) 0.062(5) 0.011(8) 0.019(7) 0.201(16)
C59 0.205(11) 0.201(11) 0.089(6) 0.049(6) 0.084(7) 0.131(10)
C60 0.108(5) 0.112(5) 0.081(4) 0.016(4) 0.052(4) 0.040(4)
C61 0.052(3) 0.062(3) 0.085(3) -0.026(2) 0.032(2) -0.004(2)
C62 0.054(3) 0.069(3) 0.074(3) -0.019(2) 0.011(2) 0.010(2)
C63 0.064(3) 0.099(4) 0.076(4) -0.030(3) 0.010(3) 0.003(3)
C64 0.079(4) 0.090(4) 0.083(4) -0.016(3) 0.026(3) -0.006(3)
C65 0.085(4) 0.086(4) 0.088(4) -0.031(3) 0.050(3) -0.020(3)
C66 0.072(3) 0.056(3) 0.114(5) -0.018(3) 0.059(3) -0.005(2)
C67 0.062(3) 0.054(3) 0.093(4) -0.013(3) 0.027(3) -0.003(2)
C68 0.076(3) 0.054(3) 0.109(4) -0.024(3) 0.048(3) -0.014(2)
C69 0.129(6) 0.061(3) 0.119(6) -0.025(3) 0.066(5) -0.022(4)
C70 0.155(8) 0.059(4) 0.144(7) 0.001(4) 0.062(6) -0.021(4)
C71 0.130(7) 0.065(4) 0.134(7) 0.004(4) 0.042(5) 0.015(4)
C72 0.075(4) 0.053(3) 0.116(5) -0.010(3) 0.020(3) 0.006(3)
C73 0.039(2) 0.064(3) 0.110(4) -0.024(3) 0.027(3) -0.003(2)
C74 0.059(3) 0.103(4) 0.083(4) -0.027(3) 0.042(3) -0.021(3)
C75 0.048(3) 0.157(7) 0.145(7) -0.106(6) 0.033(4) -0.017(4)
C76 0.056(4) 0.178(10) 0.229(11) -0.155(9) 0.067(6) -0.042(5)
C77 0.074(5) 0.094(5) 0.255(12) -0.101(7) 0.098(7) -0.031(4)
C78 0.068(4) 0.052(3) 0.257(12) -0.053(5) 0.099(6) -0.017(3)
C79 0.098(6) 0.061(4) 0.229(11) 0.021(5) 0.102(7) 0.016(4)
C80 0.129(8) 0.059(4) 0.55(3) 0.023(8) 0.217(13) 0.015(5)
C81 0.23(2) 0.061(6) 0.80(5) -0.026(15) 0.37(3) 0.001(9)
C82 0.124(9) 0.092(9) 0.76(4) -0.197(17) 0.262(18) -0.065(8)
N1A 0.038(3) 0.040(3) 0.033(3) 0.000(2) 0.008(3) -0.005(2)
C34A 0.025(3) 0.054(4) 0.013(3) 0.015(2) -0.007(2) -0.004(3)
C35A 0.039(3) 0.034(3) 0.054(4) 0.000(3) 0.015(3) 0.001(3)
C36A 0.035(4) 0.031(3) 0.043(4) 0.012(3) 0.021(4) 0.003(3)
C37A 0.029(3) 0.036(3) 0.037(3) 0.013(3) 0.006(3) 0.000(2)
C38A 0.020(3) 0.058(4) 0.049(4) 0.017(3) 0.021(3) 0.008(3)
C39A 0.046(4) 0.049(4) 0.039(4) -0.005(3) 0.006(3) 0.006(3)
C40A 0.049(4) 0.060(4) 0.036(4) 0.004(3) -0.001(3) 0.006(3)
C41A 0.041(4) 0.042(3) 0.051(4) 0.002(3) 0.016(3) 0.006(3)
N1B 0.043(4) 0.042(4) 0.031(5) 0.008(3) 0.007(4) 0.002(3)
C34B 0.029(6) 0.085(9) 0.081(9) 0.020(7) 0.036(5) -0.005(5)
C35B 0.042(5) 0.102(9) 0.030(5) 0.023(5) -0.005(4) -0.019(5)
C36B 0.023(5) 0.051(6) 0.045(7) 0.024(5) 0.006(5) -0.001(4)
C37B 0.032(4) 0.033(4) 0.047(6) 0.013(4) 0.012(4) 0.005(3)
C38B 0.076(12) 0.17(2) 0.080(11) -0.028(12) 0.028(9) -0.030(12)
C39B 0.054(6) 0.050(6) 0.065(7) 0.004(5) 0.019(5) 0.012(5)
C40B 0.059(7) 0.053(6) 0.083(8) 0.022(6) 0.026(6) 0.022(5)
C41B 0.047(6) 0.072(7) 0.074(8) 0.029(6) 0.013(5) 0.016(5)

loop_
_atom_type_symbol
_atom_type_description
_atom_type_scat_dispersion_real
_atom_type_scat_dispersion_imag
_atom_type_scat_source
C C 0.0033 0.0016
;
International Tables for Crystallography
(Vol. C, Tables 4.2.6.8 and 6.1.1.4)
;
H H 0.0000 0.0000
;
International Tables for Crystallography
(Vol. C, Table 6.1.1.4)
;
F F 0.0171 0.0103
;
International Tables for Crystallography
(Vol. C, Tables 4.2.6.8 and 6.1.1.4)
;
N N 0.0061 0.0033
;
International Tables for Crystallography
(Vol. C, Tables 4.2.6.8 and 6.1.1.4)
;
Ni Ni 0.3393 1.1124
;
International Tables for Crystallography
(Vol. C, Tables 4.2.6.8 and 6.1.1.4)
;
P P 0.1023 0.0942
;
International Tables for Crystallography
(Vol. C, Tables 4.2.6.8 and 6.1.1.4)
;

loop_
_geom_angle_atom_site_label_1
_geom_angle_atom_site_label_2
_geom_angle_atom_site_label_3
_geom_angle
C1 Ni1 N1A 84.7(2)
C1 Ni1 N1B 93.80(14)
N1A Ni1 N1B 22.57(17)
C1 Ni1 P1 90.00(12)
N1A Ni1 P1 168.45(17)
N1B Ni1 P1 168.94(7)
C1 Ni1 P2 177.24(12)
N1A Ni1 P2 97.90(16)
N1B Ni1 P2 88.37(6)
P1 Ni1 P2 87.56(4)
N2 Ni2 C42 89.66(18)
N2 Ni2 P3 176.2(2)
C42 Ni2 P3 90.70(13)
N2 Ni2 P4 92.89(13)
C42 Ni2 P4 170.60(16)
P3 Ni2 P4 87.36(5)
C26 P1 C15 106.0(2)
C26 P1 C8 101.69(19)
C15 P1 C8 103.99(19)
C26 P1 Ni1 109.71(14)
C15 P1 Ni1 113.31(12)
C8 P1 Ni1 120.68(14)
C27 P2 C20 106.6(2)
C27 P2 C28 102.56(19)
C20 P2 C28 103.99(19)
C27 P2 Ni1 108.18(13)
C20 P2 Ni1 115.38(15)
C28 P2 Ni1 118.85(14)
C55 P3 C49 104.7(3)
C55 P3 C74 101.9(3)
C49 P3 C74 105.8(3)
C55 P3 Ni2 114.93(19)
C49 P3 Ni2 118.77(18)
C74 P3 Ni2 109.16(18)
C61 P4 C73 104.4(3)
C61 P4 C67 103.4(2)
C73 P4 C67 104.1(2)
C61 P4 Ni2 113.02(15)
C73 P4 Ni2 108.95(16)
C67 P4 Ni2 121.41(18)
C78 N2 C75 104.2(6)
C78 N2 Ni2 124.6(6)
C75 N2 Ni2 130.6(6)
C6 C1 C2 115.8(4)
C6 C1 Ni1 127.3(4)
C2 C1 Ni1 116.8(3)
C3 C2 C1 122.8(5)
C3 C2 H2 118.6
C1 C2 H2 118.6
C2 C3 C4 120.3(6)
C2 C3 H3 119.9
C4 C3 H3 119.9
C3 C4 C5 116.5(6)
C3 C4 C7 120.2(7)
C5 C4 C7 123.3(6)
C6 C5 C4 123.1(6)
C6 C5 H5 118.4
C4 C5 H5 118.4
C5 C6 C1 121.1(7)
C5 C6 H6 119.4
C1 C6 H6 119.4
F2 C7 F3 106.5(6)
F2 C7 F1 105.5(8)
F3 C7 F1 104.1(6)
F2 C7 C4 113.1(6)
F3 C7 C4 113.6(8)
F1 C7 C4 113.3(6)
C9 C8 C10 111.0(4)
C9 C8 P1 109.2(3)
C10 C8 P1 114.2(3)
C13 C9 C8 111.7(4)
C13 C9 H9A 109.3
C8 C9 H9A 109.3
C13 C9 H9B 109.3
C8 C9 H9B 109.3
H9A C9 H9B 107.9
C11 C10 C8 110.9(4)
C11 C10 H10A 109.5
C8 C10 H10A 109.5
C11 C10 H10B 109.5
C8 C10 H10B 109.5
H10A C10 H10B 108.1
C12 C11 C10 111.1(4)
C12 C11 H11A 109.4
C10 C11 H11A 109.4
C12 C11 H11B 109.4
C10 C11 H11B 109.4
H11A C11 H11B 108.0
C11 C12 C13 111.3(5)
C11 C12 H12A 109.4
C13 C12 H12A 109.4
C11 C12 H12B 109.4
C13 C12 H12B 109.4
H12A C12 H12B 108.0
C12 C13 C9 111.2(5)
C12 C13 H13A 109.4
C9 C13 H13A 109.4
C12 C13 H13B 109.4
C9 C13 H13B 109.4
H13A C13 H13B 108.0
C19 C14 C15 109.4(4)
C19 C14 H14A 109.8
C15 C14 H14A 109.8
C19 C14 H14B 109.8
C15 C14 H14B 109.8
H14A C14 H14B 108.2
C16 C15 C14 108.2(4)
C16 C15 P1 112.2(3)
C14 C15 P1 114.4(3)
C17 C16 C15 110.8(3)
C17 C16 H16A 109.5
C15 C16 H16A 109.5
C17 C16 H16B 109.5
C15 C16 H16B 109.5
H16A C16 H16B 108.1
C18 C17 C16 111.8(4)
C18 C17 H17A 109.3
C16 C17 H17A 109.3
C18 C17 H17B 109.3
C16 C17 H17B 109.3
H17A C17 H17B 107.9
C17 C18 C19 112.1(4)
C17 C18 H18A 109.2
C19 C18 H18A 109.2
C17 C18 H18B 109.2
C19 C18 H18B 109.2
H18A C18 H18B 107.9
C14 C19 C18 111.1(4)
C14 C19 H19A 109.4
C18 C19 H19A 109.4
C14 C19 H19B 109.4
C18 C19 H19B 109.4
H19A C19 H19B 108.0
C21 C20 C25 109.4(4)
C21 C20 P2 112.5(3)
C25 C20 P2 114.2(3)
C22 C21 C20 110.4(4)
C22 C21 H21A 109.6
C20 C21 H21A 109.6
C22 C21 H21B 109.6
C20 C21 H21B 109.6
H21A C21 H21B 108.1
C23 C22 C21 110.3(5)
C23 C22 H22A 109.6
C21 C22 H22A 109.6
C23 C22 H22B 109.6
C21 C22 H22B 109.6
H22A C22 H22B 108.1
C24 C23 C22 111.8(5)
C24 C23 H23A 109.3
C22 C23 H23A 109.3
C24 C23 H23B 109.3
C22 C23 H23B 109.3
H23A C23 H23B 107.9
C23 C24 C25 111.9(5)
C23 C24 H24A 109.2
C25 C24 H24A 109.2
C23 C24 H24B 109.2
C25 C24 H24B 109.2
H24A C24 H24B 107.9
C24 C25 C20 110.0(5)
C24 C25 H25A 109.7
C20 C25 H25A 109.7
C24 C25 H25B 109.7
C20 C25 H25B 109.7
H25A C25 H25B 108.2
C27 C26 P1 111.2(3)
C27 C26 H26A 109.4
P1 C26 H26A 109.4
C27 C26 H26B 109.4
P1 C26 H26B 109.4
H26A C26 H26B 108.0
C26 C27 P2 109.6(3)
C26 C27 H27A 109.7
P2 C27 H27A 109.7
C26 C27 H27B 109.7
P2 C27 H27B 109.7
H27A C27 H27B 108.2
C29 C28 C30 109.9(4)
C29 C28 P2 113.1(3)
C30 C28 P2 109.0(3)
C33 C29 C28 111.3(4)
C33 C29 H29A 109.4
C28 C29 H29A 109.4
C33 C29 H29B 109.4
C28 C29 H29B 109.4
H29A C29 H29B 108.0
C31 C30 C28 112.9(3)
C31 C30 H30A 109.0
C28 C30 H30A 109.0
C31 C30 H30B 109.0
C28 C30 H30B 109.0
H30A C30 H30B 107.8
C32 C31 C30 111.5(4)
C32 C31 H31A 109.3
C30 C31 H31A 109.3
C32 C31 H31B 109.3
C30 C31 H31B 109.3
H31A C31 H31B 108.0
C31 C32 C33 111.2(4)
C31 C32 H32A 109.4
C33 C32 H32A 109.4
C31 C32 H32B 109.4
C33 C32 H32B 109.4
H32A C32 H32B 108.0
C32 C33 C29 111.6(4)
C32 C33 H33A 109.3
C29 C33 H33A 109.3
C32 C33 H33B 109.3
C29 C33 H33B 109.3
H33A C33 H33B 108.0
C43 C42 C47 115.6(4)
C43 C42 Ni2 128.5(4)
C47 C42 Ni2 115.9(4)
C42 C43 C44 121.7(5)
C42 C43 H43 119.2
C44 C43 H43 119.2
C45 C44 C43 121.5(5)
C45 C44 H44 119.2
C43 C44 H44 119.2
C44 C45 C46 119.3(5)
C44 C45 C48 120.9(5)
C46 C45 C48 119.7(5)
C47 C46 C45 119.1(5)
C47 C46 H46 120.5
C45 C46 H46 120.5
C46 C47 C42 122.5(5)
C46 C47 H47 118.8
C42 C47 H47 118.8
F6 C48 F4 105.1(6)
F6 C48 F5 104.4(6)
F4 C48 F5 102.8(5)
F6 C48 C45 114.1(5)
F4 C48 C45 113.7(5)
F5 C48 C45 115.4(5)
C54 C49 C50 109.8(5)
C54 C49 P3 113.7(3)
C50 C49 P3 109.6(3)
C51 C50 C49 113.2(5)
C51 C50 H50A 108.9
C49 C50 H50A 108.9
C51 C50 H50B 108.9
C49 C50 H50B 108.9
H50A C50 H50B 107.8
C50 C51 C52 111.1(5)
C50 C51 H51A 109.4
C52 C51 H51A 109.4
C50 C51 H51B 109.4
C52 C51 H51B 109.4
H51A C51 H51B 108.0
C53 C52 C51 110.3(7)
C53 C52 H52A 109.6
C51 C52 H52A 109.6
C53 C52 H52B 109.6
C51 C52 H52B 109.6
H52A C52 H52B 108.1
C52 C53 C54 110.7(5)
C52 C53 H53A 109.5
C54 C53 H53A 109.5
C52 C53 H53B 109.5
C54 C53 H53B 109.5
H53A C53 H53B 108.1
C53 C54 C49 111.8(4)
C53 C54 H54A 109.3
C49 C54 H54A 109.3
C53 C54 H54B 109.3
C49 C54 H54B 109.3
H54A C54 H54B 107.9
C60 C55 C56 110.0(6)
C60 C55 P3 111.1(4)
C56 C55 P3 115.2(4)
C57 C56 C55 111.2(7)
C57 C56 H56A 109.4
C55 C56 H56A 109.4
C57 C56 H56B 109.4
C55 C56 H56B 109.4
H56A C56 H56B 108.0
C58 C57 C56 111.8(9)
C58 C57 H57A 109.3
C56 C57 H57A 109.3
C58 C57 H57B 109.3
C56 C57 H57B 109.3
H57A C57 H57B 107.9
C59 C58 C57 111.0(8)
C59 C58 H58A 109.4
C57 C58 H58A 109.4
C59 C58 H58B 109.4
C57 C58 H58B 109.4
H58A C58 H58B 108.0
C58 C59 C60 112.3(8)
C58 C59 H59A 109.2
C60 C59 H59A 109.2
C58 C59 H59B 109.2
C60 C59 H59B 109.2
H59A C59 H59B 107.9
C55 C60 C59 109.4(7)
C55 C60 H60A 109.8
C59 C60 H60A 109.8
C55 C60 H60B 109.8
C59 C60 H60B 109.8
H60A C60 H60B 108.2
C62 C61 C66 108.8(4)
C62 C61 P4 112.1(3)
C66 C61 P4 114.5(4)
C63 C62 C61 111.2(4)
C63 C62 H62A 109.4
C61 C62 H62A 109.4
C63 C62 H62B 109.4
C61 C62 H62B 109.4
H62A C62 H62B 108.0
C62 C63 C64 110.8(5)
C62 C63 H63A 109.5
C64 C63 H63A 109.5
C62 C63 H63B 109.5
C64 C63 H63B 109.5
H63A C63 H63B 108.1
C65 C64 C63 111.5(5)
C65 C64 H64A 109.3
C63 C64 H64A 109.3
C65 C64 H64B 109.3
C63 C64 H64B 109.3
H64A C64 H64B 108.0
C66 C65 C64 111.8(5)
C66 C65 H65A 109.3
C64 C65 H65A 109.3
C66 C65 H65B 109.3
C64 C65 H65B 109.3
H65A C65 H65B 107.9
C65 C66 C61 110.5(5)
C65 C66 H66A 109.5
C61 C66 H66A 109.5
C65 C66 H66B 109.5
C61 C66 H66B 109.5
H66A C66 H66B 108.1
C72 C67 C68 110.1(5)
C72 C67 P4 110.3(4)
C68 C67 P4 112.8(4)
C67 C68 C69 110.0(5)
C67 C68 H68A 109.7
C69 C68 H68A 109.7
C67 C68 H68B 109.7
C69 C68 H68B 109.7
H68A C68 H68B 108.2
C70 C69 C68 112.2(5)
C70 C69 H69A 109.2
C68 C69 H69A 109.2
C70 C69 H69B 109.2
C68 C69 H69B 109.2
H69A C69 H69B 107.9
C71 C70 C69 110.8(6)
C71 C70 H70A 109.5
C69 C70 H70A 109.5
C71 C70 H70B 109.5
C69 C70 H70B 109.5
H70A C70 H70B 108.1
C70 C71 C72 111.2(6)
C70 C71 H71A 109.4
C72 C71 H71A 109.4
C70 C71 H71B 109.4
C72 C71 H71B 109.4
H71A C71 H71B 108.0
C71 C72 C67 111.5(5)
C71 C72 H72A 109.3
C67 C72 H72A 109.3
C71 C72 H72B 109.3
C67 C72 H72B 109.3
H72A C72 H72B 108.0
C74 C73 P4 112.5(4)
C74 C73 H73A 109.1
P4 C73 H73A 109.1
C74 C73 H73B 109.1
P4 C73 H73B 109.1
H73A C73 H73B 107.8
C73 C74 P3 113.9(4)
C73 C74 H74A 108.8
P3 C74 H74A 108.8
C73 C74 H74B 108.8
P3 C74 H74B 108.8
H74A C74 H74B 107.7
C76 C75 N2 112.5(10)
C76 C75 H75 123.8
N2 C75 H75 123.8
C75 C76 C77 106.7(8)
C75 C76 H76 126.7
C77 C76 H76 126.7
C82 C77 C78 126.0(13)
C82 C77 C76 132.3(12)
C78 C77 C76 101.6(8)
N2 C78 C77 115.0(11)
N2 C78 C79 127.2(7)
C77 C78 C79 117.8(9)
C80 C79 C78 115.2(11)
C80 C79 H79 122.4
C78 C79 H79 122.4
C79 C80 C81 125.1(16)
C79 C80 H80 117.5
C81 C80 H80 117.5
C82 C81 C80 119.4(16)
C82 C81 H81 120.3
C80 C81 H81 120.3
C77 C82 C81 116.2(15)
C77 C82 H82 121.9
C81 C82 H82 121.9
C37A N1A C34A 105.7(4)
C37A N1A Ni1 123.7(4)
C34A N1A Ni1 129.1(4)
C35A C34A N1A 111.0(2)
C35A C34A H34A 124.5
N1A C34A H34A 124.5
C34A C35A C36A 107.9
C34A C35A H35A 126.1
C36A C35A H35A 126.1
C35A C36A C37A 107.6
C35A C36A C41A 135.0
C37A C36A C41A 117.0
C38A C37A N1A 130.9(3)
C38A C37A C36A 121.1
N1A C37A C36A 107.8(3)
C37A C38A C39A 123.0
C37A C38A H38A 118.5
C39A C38A H38A 118.5
C38A C39A C40A 117.0
C38A C39A H39A 121.5
C40A C39A H39A 121.5
C41A C40A C39A 122.7
C41A C40A H40A 118.6
C39A C40A H40A 118.6
C40A C41A C36A 118.6
C40A C41A H41A 120.7
C36A C41A H41A 120.7
C37B N1B C34B 113.1
C37B N1B Ni1 120.73(6)
C34B N1B Ni1 125.00(6)
N1B C34B C35B 99.6
N1B C34B H34B 130.2
C35B C34B H34B 130.2
C36B C35B C34B 110.7
C36B C35B H35B 124.6
C34B C35B H35B 124.6
C35B C36B C41B 135.4
C35B C36B C37B 107.6
C41B C36B C37B 116.9
N1B C37B C38B 122.1
N1B C37B C36B 108.5
C38B C37B C36B 129.4
C37B C38B C39B 106.9
C37B C38B H38B 126.6
C39B C38B H38B 126.6
C40B C39B C38B 124.4
C40B C39B H39B 117.8
C38B C39B H39B 117.8
C41B C40B C39B 123.1
C41B C40B H40B 118.4
C39B C40B H40B 118.4
C40B C41B C36B 119.1
C40B C41B H41B 120.4
C36B C41B H41B 120.4

loop_
_geom_bond_atom_site_label_1
_geom_bond_atom_site_label_2
_geom_bond_distance
Ni1 C1 1.920(4)
Ni1 N1A 1.936(6)
Ni1 N1B 1.983(2)
Ni1 P1 2.1658(11)
Ni1 P2 2.2381(11)
Ni2 N2 1.927(4)
Ni2 C42 1.933(4)
Ni2 P3 2.1579(12)
Ni2 P4 2.2351(12)
P1 C26 1.833(4)
P1 C15 1.838(4)
P1 C8 1.847(4)
P2 C27 1.834(4)
P2 C20 1.848(5)
P2 C28 1.852(4)
P3 C55 1.830(5)
P3 C49 1.837(5)
P3 C74 1.873(5)
P4 C61 1.821(6)
P4 C73 1.843(5)
P4 C67 1.849(5)
F1 C7 1.342(8)
F2 C7 1.328(9)
F3 C7 1.329(10)
F4 C48 1.296(6)
F5 C48 1.301(7)
F6 C48 1.279(7)
N2 C78 1.329(10)
N2 C75 1.365(10)
C1 C6 1.379(7)
C1 C2 1.492(8)
C2 C3 1.352(6)
C2 H2 0.9500
C3 C4 1.417(8)
C3 H3 0.9500
C4 C5 1.440(10)
C4 C7 1.448(9)
C5 C6 1.376(8)
C5 H5 0.9500
C6 H6 0.9500
C8 C9 1.536(6)
C8 C10 1.537(6)
C9 C13 1.522(6)
C9 H9A 0.9900
C9 H9B 0.9900
C10 C11 1.532(6)
C10 H10A 0.9900
C10 H10B 0.9900
C11 C12 1.503(8)
C11 H11A 0.9900
C11 H11B 0.9900
C12 C13 1.505(9)
C12 H12A 0.9900
C12 H12B 0.9900
C13 H13A 0.9900
C13 H13B 0.9900
C14 C19 1.521(7)
C14 C15 1.547(6)
C14 H14A 0.9900
C14 H14B 0.9900
C15 C16 1.540(5)
C16 C17 1.529(6)
C16 H16A 0.9900
C16 H16B 0.9900
C17 C18 1.508(7)
C17 H17A 0.9900
C17 H17B 0.9900
C18 C19 1.525(7)
C18 H18A 0.9900
C18 H18B 0.9900
C19 H19A 0.9900
C19 H19B 0.9900
C20 C21 1.534(6)
C20 C25 1.536(6)
C21 C22 1.531(7)
C21 H21A 0.9900
C21 H21B 0.9900
C22 C23 1.524(8)
C22 H22A 0.9900
C22 H22B 0.9900
C23 C24 1.524(9)
C23 H23A 0.9900
C23 H23B 0.9900
C24 C25 1.526(8)
C24 H24A 0.9900
C24 H24B 0.9900
C25 H25A 0.9900
C25 H25B 0.9900
C26 C27 1.527(6)
C26 H26A 0.9900
C26 H26B 0.9900
C27 H27A 0.9900
C27 H27B 0.9900
C28 C29 1.538(6)
C28 C30 1.544(6)
C29 C33 1.524(6)
C29 H29A 0.9900
C29 H29B 0.9900
C30 C31 1.526(6)
C30 H30A 0.9900
C30 H30B 0.9900
C31 C32 1.505(7)
C31 H31A 0.9900
C31 H31B 0.9900
C32 C33 1.511(8)
C32 H32A 0.9900
C32 H32B 0.9900
C33 H33A 0.9900
C33 H33B 0.9900
C42 C43 1.384(7)
C42 C47 1.423(7)
C43 C44 1.389(6)
C43 H43 0.9500
C44 C45 1.357(7)
C44 H44 0.9500
C45 C46 1.395(7)
C45 C48 1.483(7)
C46 C47 1.383(7)
C46 H46 0.9500
C47 H47 0.9500
C49 C54 1.536(7)
C49 C50 1.539(7)
C50 C51 1.507(9)
C50 H50A 0.9900
C50 H50B 0.9900
C51 C52 1.536(10)
C51 H51A 0.9900
C51 H51B 0.9900
C52 C53 1.515(9)
C52 H52A 0.9900
C52 H52B 0.9900
C53 C54 1.527(8)
C53 H53A 0.9900
C53 H53B 0.9900
C54 H54A 0.9900
C54 H54B 0.9900
C55 C60 1.531(9)
C55 C56 1.537(9)
C56 C57 1.521(10)
C56 H56A 0.9900
C56 H56B 0.9900
C57 C58 1.515(18)
C57 H57A 0.9900
C57 H57B 0.9900
C58 C59 1.479(19)
C58 H58A 0.9900
C58 H58B 0.9900
C59 C60 1.535(10)
C59 H59A 0.9900
C59 H59B 0.9900
C60 H60A 0.9900
C60 H60B 0.9900
C61 C62 1.537(7)
C61 C66 1.557(6)
C62 C63 1.509(8)
C62 H62A 0.9900
C62 H62B 0.9900
C63 C64 1.526(8)
C63 H63A 0.9900
C63 H63B 0.9900
C64 C65 1.522(9)
C64 H64A 0.9900
C64 H64B 0.9900
C65 C66 1.522(9)
C65 H65A 0.9900
C65 H65B 0.9900
C66 H66A 0.9900
C66 H66B 0.9900
C67 C72 1.534(9)
C67 C68 1.535(7)
C68 C69 1.540(8)
C68 H68A 0.9900
C68 H68B 0.9900
C69 C70 1.505(11)
C69 H69A 0.9900
C69 H69B 0.9900
C70 C71 1.501(11)
C70 H70A 0.9900
C70 H70B 0.9900
C71 C72 1.529(8)
C71 H71A 0.9900
C71 H71B 0.9900
C72 H72A 0.9900
C72 H72B 0.9900
C73 C74 1.421(7)
C73 H73A 0.9900
C73 H73B 0.9900
C74 H74A 0.9900
C74 H74B 0.9900
C75 C76 1.349(11)
C75 H75 0.9500
C76 C77 1.457(15)
C76 H76 0.9500
C77 C82 1.337(13)
C77 C78 1.390(11)
C78 C79 1.402(13)
C79 C80 1.369(9)
C79 H79 0.9500
C80 C81 1.373(15)
C80 H80 0.9500
C81 C82 1.367(18)
C81 H81 0.9500
C82 H82 0.9500
N1A C37A 1.371(6)
N1A C34A 1.447(6)
C34A C35A 1.3222
C34A H34A 0.9500
C35A C36A 1.4020
C35A H35A 0.9500
C36A C37A 1.4392
C36A C41A 1.4413
C37A C38A 1.2993
C38A C39A 1.4011
C38A H38A 0.9500
C39A C40A 1.4020
C39A H39A 0.9500
C40A C41A 1.3642
C40A H40A 0.9500
C41A H41A 0.9500
N1B C37B 1.3809
N1B C34B 1.4977
C34B C35B 1.5478
C34B H34B 0.9500
C35B C36B 1.4059
C35B H35B 0.9500
C36B C41B 1.4287
C36B C37B 1.4607
C37B C38B 1.4164
C38B C39B 1.5525
C38B H38B 0.9500
C39B C40B 1.3838
C39B H39B 0.9500
C40B C41B 1.3663
C40B H40B 0.9500
C41B H41B 0.9500

loop_
_geom_torsion_atom_site_label_1
_geom_torsion_atom_site_label_2
_geom_torsion_atom_site_label_3
_geom_torsion_atom_site_label_4
_geom_torsion
C1 Ni1 P1 C26 170.3(2)
N1A Ni1 P1 C26 -127.0(8)
N1B Ni1 P1 C26 60.0(4)
P2 Ni1 P1 C26 -8.45(16)
C1 Ni1 P1 C15 -71.5(2)
N1A Ni1 P1 C15 -8.7(8)
N1B Ni1 P1 C15 178.3(4)
P2 Ni1 P1 C15 109.81(15)
C1 Ni1 P1 C8 52.7(2)
N1A Ni1 P1 C8 115.4(8)
N1B Ni1 P1 C8 -57.5(4)
P2 Ni1 P1 C8 -126.02(17)
C1 Ni1 P2 C27 -39(4)
N1A Ni1 P2 C27 158.4(2)
N1B Ni1 P2 C27 178.90(17)
P1 Ni1 P2 C27 -11.38(16)
C1 Ni1 P2 C20 80(4)
N1A Ni1 P2 C20 -82.4(2)
N1B Ni1 P2 C20 -61.87(18)
P1 Ni1 P2 C20 107.85(17)
C1 Ni1 P2 C28 -155(4)
N1A Ni1 P2 C28 42.1(2)
N1B Ni1 P2 C28 62.66(17)
P1 Ni1 P2 C28 -127.63(16)
N2 Ni2 P3 C55 -28(2)
C42 Ni2 P3 C55 67.1(3)
P4 Ni2 P3 C55 -122.1(2)
N2 Ni2 P3 C49 -153(2)
C42 Ni2 P3 C49 -57.9(2)
P4 Ni2 P3 C49 112.86(18)
N2 Ni2 P3 C74 85(2)
C42 Ni2 P3 C74 -179.2(3)
P4 Ni2 P3 C74 -8.4(2)
N2 Ni2 P4 C61 62.3(3)
C42 Ni2 P4 C61 -43.3(9)
P3 Ni2 P4 C61 -121.55(18)
N2 Ni2 P4 C73 177.9(3)
C42 Ni2 P4 C73 72.3(9)
P3 Ni2 P4 C73 -6.0(2)
N2 Ni2 P4 C67 -61.4(3)
C42 Ni2 P4 C67 -167.0(9)
P3 Ni2 P4 C67 114.8(2)
C42 Ni2 N2 C78 -88.8(4)
P3 Ni2 N2 C78 7(2)
P4 Ni2 N2 C78 100.2(4)
C42 Ni2 N2 C75 101.1(5)
P3 Ni2 N2 C75 -163.4(17)
P4 Ni2 N2 C75 -69.9(5)
N1A Ni1 C1 C6 -96.8(4)
N1B Ni1 C1 C6 -117.5(4)
P1 Ni1 C1 C6 72.9(4)
P2 Ni1 C1 C6 101(4)
N1A Ni1 C1 C2 85.6(3)
N1B Ni1 C1 C2 64.9(3)
P1 Ni1 C1 C2 -104.7(3)
P2 Ni1 C1 C2 -77(4)
C6 C1 C2 C3 -6.3(6)
Ni1 C1 C2 C3 171.7(4)
C1 C2 C3 C4 1.4(7)
C2 C3 C4 C5 3.8(7)
C2 C3 C4 C7 -174.4(5)
C3 C4 C5 C6 -4.5(8)
C7 C4 C5 C6 173.7(5)
C4 C5 C6 C1 -0.5(8)
C2 C1 C6 C5 5.6(6)
Ni1 C1 C6 C5 -172.1(4)
C3 C4 C7 F2 46.5(9)
C5 C4 C7 F2 -131.6(8)
C3 C4 C7 F3 168.1(6)
C5 C4 C7 F3 -10.0(9)
C3 C4 C7 F1 -73.4(9)
C5 C4 C7 F1 108.5(8)
C26 P1 C8 C9 -79.3(3)
C15 P1 C8 C9 170.7(3)
Ni1 P1 C8 C9 42.2(4)
C26 P1 C8 C10 155.7(3)
C15 P1 C8 C10 45.7(4)
Ni1 P1 C8 C10 -82.8(3)
C10 C8 C9 C13 -53.2(5)
P1 C8 C9 C13 -180.0(4)
C9 C8 C10 C11 53.5(5)
P1 C8 C10 C11 177.5(3)
C8 C10 C11 C12 -56.0(6)
C10 C11 C12 C13 57.9(6)
C11 C12 C13 C9 -57.2(6)
C8 C9 C13 C12 54.9(6)
C19 C14 C15 C16 61.1(4)
C19 C14 C15 P1 -173.0(3)
C26 P1 C15 C16 74.0(3)
C8 P1 C15 C16 -179.2(3)
Ni1 P1 C15 C16 -46.4(3)
C26 P1 C15 C14 -49.9(3)
C8 P1 C15 C14 56.9(3)
Ni1 P1 C15 C14 -170.2(3)
C14 C15 C16 C17 -59.3(5)
P1 C15 C16 C17 173.4(3)
C15 C16 C17 C18 55.5(5)
C16 C17 C18 C19 -52.4(5)
C15 C14 C19 C18 -59.0(5)
C17 C18 C19 C14 54.6(6)
C27 P2 C20 C21 74.7(4)
C28 P2 C20 C21 -177.4(3)
Ni1 P2 C20 C21 -45.4(4)
C27 P2 C20 C25 -50.7(4)
C28 P2 C20 C25 57.2(4)
Ni1 P2 C20 C25 -170.8(3)
C25 C20 C21 C22 -60.2(5)
P2 C20 C21 C22 171.8(4)
C20 C21 C22 C23 58.0(6)
C21 C22 C23 C24 -54.7(7)
C22 C23 C24 C25 54.3(8)
C23 C24 C25 C20 -56.0(8)
C21 C20 C25 C24 58.7(6)
P2 C20 C25 C24 -174.3(4)
C15 P1 C26 C27 -91.3(3)
C8 P1 C26 C27 160.3(3)
Ni1 P1 C26 C27 31.4(3)
P1 C26 C27 P2 -40.6(4)
C20 P2 C27 C26 -91.6(3)
C28 P2 C27 C26 159.4(3)
Ni1 P2 C27 C26 33.0(3)
C27 P2 C28 C29 158.9(3)
C20 P2 C28 C29 48.0(4)
Ni1 P2 C28 C29 -81.9(3)
C27 P2 C28 C30 -78.6(3)
C20 P2 C28 C30 170.5(3)
Ni1 P2 C28 C30 40.6(3)
C30 C28 C29 C33 53.8(5)
P2 C28 C29 C33 175.8(4)
C29 C28 C30 C31 -52.6(5)
P2 C28 C30 C31 -177.0(3)
C28 C30 C31 C32 53.7(5)
C30 C31 C32 C33 -55.0(5)
C31 C32 C33 C29 57.2(6)
C28 C29 C33 C32 -57.0(6)
N2 Ni2 C42 C43 104.6(5)
P3 Ni2 C42 C43 -71.6(4)
P4 Ni2 C42 C43 -149.5(7)
N2 Ni2 C42 C47 -77.2(4)
P3 Ni2 C42 C47 106.6(3)
P4 Ni2 C42 C47 28.6(11)
C47 C42 C43 C44 -4.7(7)
Ni2 C42 C43 C44 173.5(4)
C42 C43 C44 C45 -0.4(7)
C43 C44 C45 C46 3.9(7)
C43 C44 C45 C48 -172.3(5)
C44 C45 C46 C47 -2.1(7)
C48 C45 C46 C47 174.2(4)
C45 C46 C47 C42 -3.2(7)
C43 C42 C47 C46 6.5(7)
Ni2 C42 C47 C46 -171.9(4)
C44 C45 C48 F6 -45.0(8)
C46 C45 C48 F6 138.8(6)
C44 C45 C48 F4 75.6(7)
C46 C45 C48 F4 -100.6(6)
C44 C45 C48 F5 -165.9(5)
C46 C45 C48 F5 17.9(7)
C55 P3 C49 C54 -45.7(4)
C74 P3 C49 C54 -152.9(4)
Ni2 P3 C49 C54 84.2(4)
C55 P3 C49 C50 -169.0(4)
C74 P3 C49 C50 83.8(4)
Ni2 P3 C49 C50 -39.1(4)
C54 C49 C50 C51 52.9(7)
P3 C49 C50 C51 178.5(5)
C49 C50 C51 C52 -54.7(8)
C50 C51 C52 C53 56.6(8)
C51 C52 C53 C54 -58.0(8)
C52 C53 C54 C49 57.7(8)
C50 C49 C54 C53 -53.7(6)
P3 C49 C54 C53 -176.9(4)
C49 P3 C55 C60 177.2(4)
C74 P3 C55 C60 -72.8(4)
Ni2 P3 C55 C60 45.1(4)
C49 P3 C55 C56 -56.9(5)
C74 P3 C55 C56 53.1(5)
Ni2 P3 C55 C56 171.0(4)
C60 C55 C56 C57 -55.8(8)
P3 C55 C56 C57 177.7(6)
C55 C56 C57 C58 54.6(10)
C56 C57 C58 C59 -54.9(11)
C57 C58 C59 C60 57.0(11)
C56 C55 C60 C59 56.6(7)
P3 C55 C60 C59 -174.7(5)
C58 C59 C60 C55 -58.4(10)
C73 P4 C61 C62 -72.8(4)
C67 P4 C61 C62 178.5(3)
Ni2 P4 C61 C62 45.4(4)
C73 P4 C61 C66 51.7(4)
C67 P4 C61 C66 -56.9(4)
Ni2 P4 C61 C66 170.0(3)
C66 C61 C62 C63 58.8(6)
P4 C61 C62 C63 -173.5(4)
C61 C62 C63 C64 -58.3(7)
C62 C63 C64 C65 55.3(7)
C63 C64 C65 C66 -54.5(7)
C64 C65 C66 C61 55.7(6)
C62 C61 C66 C65 -57.1(5)
P4 C61 C66 C65 176.7(4)
C61 P4 C67 C72 -173.1(4)
C73 P4 C67 C72 78.0(4)
Ni2 P4 C67 C72 -45.0(4)
C61 P4 C67 C68 -49.4(4)
C73 P4 C67 C68 -158.3(4)
Ni2 P4 C67 C68 78.6(4)
C72 C67 C68 C69 -55.0(6)
P4 C67 C68 C69 -178.7(4)
C67 C68 C69 C70 56.3(7)
C68 C69 C70 C71 -56.8(9)
C69 C70 C71 C72 56.2(9)
C70 C71 C72 C67 -56.4(8)
C68 C67 C72 C71 55.8(7)
P4 C67 C72 C71 -179.1(5)
C61 P4 C73 C74 145.1(5)
C67 P4 C73 C74 -106.8(5)
Ni2 P4 C73 C74 24.1(5)
P4 C73 C74 P3 -31.8(6)
C55 P3 C74 C73 148.5(5)
C49 P3 C74 C73 -102.3(5)
Ni2 P3 C74 C73 26.5(5)
C78 N2 C75 C76 -0.3(6)
Ni2 N2 C75 C76 171.3(4)
N2 C75 C76 C77 -1.2(8)
C75 C76 C77 C82 178.5(9)
C75 C76 C77 C78 2.2(7)
C75 N2 C78 C77 2.0(6)
Ni2 N2 C78 C77 -170.3(4)
C75 N2 C78 C79 -178.8(6)
Ni2 N2 C78 C79 8.9(8)
C82 C77 C78 N2 -179.2(8)
C76 C77 C78 N2 -2.6(7)
C82 C77 C78 C79 1.5(11)
C76 C77 C78 C79 178.1(6)
N2 C78 C79 C80 179.9(6)
C77 C78 C79 C80 -1.0(9)
C78 C79 C80 C81 3.4(13)
C79 C80 C81 C82 -6(2)
C78 C77 C82 C81 -4.0(19)
C76 C77 C82 C81 -179.5(12)
C80 C81 C82 C77 6(3)
C1 Ni1 N1A C37A -111.1(4)
N1B Ni1 N1A C37A 2.16(5)
P1 Ni1 N1A C37A -174.3(5)
P2 Ni1 N1A C37A 68.0(4)
C1 Ni1 N1A C34A 84.7(4)
N1B Ni1 N1A C34A -162.0(8)
P1 Ni1 N1A C34A 21.5(12)
P2 Ni1 N1A C34A -96.1(4)
C37A N1A C34A C35A -0.6(4)
Ni1 N1A C34A C35A 165.8(3)
N1A C34A C35A C36A 1.5(2)
C34A C35A C36A C37A -1.8
C34A C35A C36A C41A -174.6
C34A N1A C37A C38A -174.89(10)
Ni1 N1A C37A C38A 17.8(5)
C34A N1A C37A C36A -0.6(4)
Ni1 N1A C37A C36A -167.9(3)
C35A C36A C37A C38A 176.4
C41A C36A C37A C38A -9.2
C35A C36A C37A N1A 1.4(3)
C41A C36A C37A N1A 175.8(3)
N1A C37A C38A C39A -177.1(3)
C36A C37A C38A C39A 9.2
C37A C38A C39A C40A -4.6
C38A C39A C40A C41A 0.4
C39A C40A C41A C36A -0.9
C35A C36A C41A C40A 177.4
C37A C36A C41A C40A 5.0
C1 Ni1 N1B C37B 81.92(16)
N1A Ni1 N1B C37B 15.5(4)
P1 Ni1 N1B C37B -168.2(3)
P2 Ni1 N1B C37B -99.78(5)
C1 Ni1 N1B C34B -111.46(16)
N1A Ni1 N1B C34B -177.9(5)
P1 Ni1 N1B C34B -1.6(4)
P2 Ni1 N1B C34B 66.84(5)
C37B N1B C34B C35B -3.5
Ni1 N1B C34B C35B -170.97(7)
N1B C34B C35B C36B 6.8
C34B C35B C36B C41B 177.3
C34B C35B C36B C37B -7.7
C34B N1B C37B C38B 177.8
Ni1 N1B C37B C38B -14.10(7)
C34B N1B C37B C36B -0.8
Ni1 N1B C37B C36B 167.28(7)
C35B C36B C37B N1B 5.3
C41B C36B C37B N1B -178.6
C35B C36B C37B C38B -173.2
C41B C36B C37B C38B 2.9
N1B C37B C38B C39B 176.4
C36B C37B C38B C39B -5.3
C37B C38B C39B C40B 5.1
C38B C39B C40B C41B -2.7
C39B C40B C41B C36B -0.6
C35B C36B C41B C40B 175.4
C37B C36B C41B C40B 0.7
